data_1553572
loop_
_publ_author_name
'Hao, Xin-Qi'
'Wang, Cong'
'Liu, Shuang-Liang'
'Wang, Xiao'
'Wang, Li'
'Gong, Jun-Fang'
'Song, Mao-Ping'

_publ_section_title
;
 Cobalt(ii)/(imidazoline--oxazoline)-catalyzed enantioselective Michael
 addition of 2-acetyl azaarenes to \b-CF3-\b-disubstituted nitroalkenes
;
_journal_issue 2
_journal_name_full 'Organic Chemistry Frontiers'
_journal_page_first 308
_journal_paper_doi 10.1039/C6QO00562D
_journal_volume 4
_journal_year 2017
_chemical_absolute_configuration ad
_chemical_formula_moiety 'C15 H11 Cl F3 N3 O3'
_chemical_formula_sum 'C15 H11 Cl F3 N3 O3'
_chemical_formula_weight 373.72
_space_group_crystal_system orthorhombic
_space_group_IT_number 19
_space_group_name_Hall 'P 2ac 2ab'
_space_group_name_H-M_alt 'P 21 21 21'
_atom_sites_solution_hydrogens geom
_atom_sites_solution_primary direct
_audit_creation_date 2016-04-19
_audit_creation_method
;
Olex2 1.2
(compiled 2016.02.19 svn.r3266 for OlexSys, GUI svn.r5155)
;
_audit_update_record
;
2016-08-05 deposited with the CCDC.
2016-11-25 downloaded from the CCDC.
;
_cell_angle_alpha 90
_cell_angle_beta 90
_cell_angle_gamma 90
_cell_formula_units_Z 4
_cell_length_a 7.74798(19)
_cell_length_b 9.1129(2)
_cell_length_c 21.7190(5)
_cell_measurement_reflns_used 3235
_cell_measurement_temperature 293(2)
_cell_measurement_theta_max 70.9270
_cell_measurement_theta_min 4.0490
_cell_volume 1533.50(6)
_computing_cell_refinement
;
CrysAlisPro, Agilent Technologies,
Version 1.171.37.35 (release 13-08-2014 CrysAlis171 .NET)
(compiled Aug 13 2014,18:06:01)
;
_computing_data_collection
;
CrysAlisPro, Agilent Technologies,
Version 1.171.37.35 (release 13-08-2014 CrysAlis171 .NET)
(compiled Aug 13 2014,18:06:01)
;
_computing_data_reduction
;
CrysAlisPro, Agilent Technologies,
Version 1.171.37.35 (release 13-08-2014 CrysAlis171 .NET)
(compiled Aug 13 2014,18:06:01)
;
_computing_molecular_graphics 'Olex2 (Dolomanov et al., 2009)'
_computing_publication_material 'Olex2 (Dolomanov et al., 2009)'
_computing_structure_refinement 'ShelXL (Sheldrick, 2015)'
_computing_structure_solution 'ShelXS (Sheldrick, 2008)'
_diffrn_ambient_temperature 293(2)
_diffrn_detector 'CCD plate'
_diffrn_detector_area_resol_mean 16.2312
_diffrn_detector_type Eos
_diffrn_measured_fraction_theta_full 1.001
_diffrn_measured_fraction_theta_max 1.000
_diffrn_measurement_details
;
#__ type_ start__ end____ width___ exp.time_
  1 omega  -49.00   37.00   1.0000    1.0000
omega____ theta____ kappa____ phi______ frames
    -      -33.5000   37.0000  -30.0000 86

#__ type_ start__ end____ width___ exp.time_
  2 omega  -52.00   35.00   1.0000    1.0000
omega____ theta____ kappa____ phi______ frames
    -      -33.5000   57.0000   60.0000 87

#__ type_ start__ end____ width___ exp.time_
  3 omega  -43.00   13.00   1.0000    1.0000
omega____ theta____ kappa____ phi______ frames
    -      -33.5000   37.0000 -150.0000 56

#__ type_ start__ end____ width___ exp.time_
  4 omega   57.00  102.00   1.0000    1.0000
omega____ theta____ kappa____ phi______ frames
    -       36.4734  178.0000    0.0000 45

#__ type_ start__ end____ width___ exp.time_
  5 omega   80.00  106.00   1.0000    1.0000
omega____ theta____ kappa____ phi______ frames
    -       36.4734  178.0000  -60.0000 26

#__ type_ start__ end____ width___ exp.time_
  6 omega  -22.00   44.00   1.0000    1.0000
omega____ theta____ kappa____ phi______ frames
    -       36.4734  -57.0000  -30.0000 66

#__ type_ start__ end____ width___ exp.time_
  7 omega   -1.00   75.00   1.0000    1.0000
omega____ theta____ kappa____ phi______ frames
    -       36.4734   19.0000   90.0000 76

#__ type_ start__ end____ width___ exp.time_
  8 omega   56.00   89.00   1.0000    4.0000
omega____ theta____ kappa____ phi______ frames
    -      108.0000  -30.0000 -120.0000 33

#__ type_ start__ end____ width___ exp.time_
  9 omega   42.00   83.00   1.0000    4.0000
omega____ theta____ kappa____ phi______ frames
    -      108.0000  -45.0000   90.0000 41

#__ type_ start__ end____ width___ exp.time_
 10 omega   73.00  101.00   1.0000    4.0000
omega____ theta____ kappa____ phi______ frames
    -      108.0000  -61.0000  -90.0000 28

#__ type_ start__ end____ width___ exp.time_
 11 omega   42.00   85.00   1.0000    4.0000
omega____ theta____ kappa____ phi______ frames
    -      108.0000  -30.0000 -150.0000 43

#__ type_ start__ end____ width___ exp.time_
 12 omega   42.00   75.00   1.0000    4.0000
omega____ theta____ kappa____ phi______ frames
    -      108.0000  -30.0000  120.0000 33

#__ type_ start__ end____ width___ exp.time_
 13 omega   43.00   86.00   1.0000    4.0000
omega____ theta____ kappa____ phi______ frames
    -      108.0000  -30.0000  -30.0000 43

#__ type_ start__ end____ width___ exp.time_
 14 omega   50.00  103.00   1.0000    4.0000
omega____ theta____ kappa____ phi______ frames
    -      108.0000  -94.0000  -60.0000 53

#__ type_ start__ end____ width___ exp.time_
 15 omega   41.00   89.00   1.0000    4.0000
omega____ theta____ kappa____ phi______ frames
    -      108.0000  -30.0000  150.0000 48

#__ type_ start__ end____ width___ exp.time_
 16 omega   41.00   76.00   1.0000    4.0000
omega____ theta____ kappa____ phi______ frames
    -      108.0000  -45.0000 -150.0000 35

#__ type_ start__ end____ width___ exp.time_
 17 omega   39.00   99.00   1.0000    4.0000
omega____ theta____ kappa____ phi______ frames
    -      108.0000  -45.0000   30.0000 60
;
_diffrn_measurement_device 'four-circle diffractometer'
_diffrn_measurement_device_type 'Xcalibur, Eos, Gemini'
_diffrn_measurement_method '\w scans'
_diffrn_orient_matrix_UB_11 0.0178999000
_diffrn_orient_matrix_UB_12 -0.1005128000
_diffrn_orient_matrix_UB_13 0.0566338000
_diffrn_orient_matrix_UB_21 -0.0715574000
_diffrn_orient_matrix_UB_22 -0.1296463000
_diffrn_orient_matrix_UB_23 -0.0376121000
_diffrn_orient_matrix_UB_31 0.1848052000
_diffrn_orient_matrix_UB_32 -0.0406138000
_diffrn_orient_matrix_UB_33 -0.0201236000
_diffrn_radiation_monochromator graphite
_diffrn_radiation_probe x-ray
_diffrn_radiation_type CuK\a
_diffrn_radiation_wavelength 1.54184
_diffrn_reflns_av_R_equivalents 0.0239
_diffrn_reflns_av_unetI/netI 0.0298
_diffrn_reflns_Laue_measured_fraction_full 1.001
_diffrn_reflns_Laue_measured_fraction_max 1.000
_diffrn_reflns_limit_h_max 9
_diffrn_reflns_limit_h_min -4
_diffrn_reflns_limit_k_max 10
_diffrn_reflns_limit_k_min -10
_diffrn_reflns_limit_l_max 23
_diffrn_reflns_limit_l_min -25
_diffrn_reflns_number 5429
_diffrn_reflns_point_group_measured_fraction_full 1.000
_diffrn_reflns_point_group_measured_fraction_max 1.000
_diffrn_reflns_theta_full 67.052
_diffrn_reflns_theta_max 67.052
_diffrn_reflns_theta_min 4.071
_diffrn_source 'Enhance (Cu) X-ray Source'
_exptl_absorpt_coefficient_mu 2.744
_exptl_absorpt_correction_T_max 1.00000
_exptl_absorpt_correction_T_min 0.91770
_exptl_absorpt_correction_type multi-scan
_exptl_absorpt_process_details
;
CrysAlisPro, Agilent Technologies,
Version 1.171.37.35 (release 13-08-2014 CrysAlis171 .NET)
(compiled Aug 13 2014,18:06:01)
Empirical absorption correction using spherical harmonics,
 implemented in SCALE3 ABSPACK scaling algorithm.
;
_exptl_crystal_colour colourless
_exptl_crystal_colour_primary colourless
_exptl_crystal_density_diffrn 1.619
_exptl_crystal_description block
_exptl_crystal_F_000 760
_exptl_crystal_size_max 0.23
_exptl_crystal_size_mid 0.2
_exptl_crystal_size_min 0.18
_refine_diff_density_max 0.178
_refine_diff_density_min -0.297
_refine_diff_density_rms 0.065
_refine_ls_abs_structure_details
;
 Flack x determined using 1010 quotients [(I+)-(I-)]/[(I+)+(I-)]
 (Parsons, Flack and Wagner, Acta Cryst. B69 (2013) 249-259).
;
_refine_ls_abs_structure_Flack 0.003(10)
_refine_ls_extinction_method none
_refine_ls_goodness_of_fit_ref 1.069
_refine_ls_hydrogen_treatment constr
_refine_ls_matrix_type full
_refine_ls_number_parameters 226
_refine_ls_number_reflns 2741
_refine_ls_number_restraints 0
_refine_ls_restrained_S_all 1.069
_refine_ls_R_factor_all 0.0390
_refine_ls_R_factor_gt 0.0367
_refine_ls_shift/su_max 0.000
_refine_ls_shift/su_mean 0.000
_refine_ls_structure_factor_coef Fsqd
_refine_ls_weighting_details 'w=1/[\s^2^(Fo^2^)+(0.0554P)^2^+0.0371P] where P=(Fo^2^+2Fc^2^)/3'
_refine_ls_weighting_scheme calc
_refine_ls_wR_factor_gt 0.0913
_refine_ls_wR_factor_ref 0.0940
_reflns_Friedel_coverage 0.710
_reflns_Friedel_fraction_full 1.000
_reflns_Friedel_fraction_max 1.000
_reflns_number_gt 2590
_reflns_number_total 2741
_reflns_threshold_expression 'I > 2\s(I)'
_cod_data_source_file c6qo00562d2.cif
_cod_data_source_block 20160454
_cod_original_cell_volume 1533.51(6)
_cod_database_code 1553572
_chemical_oxdiff_formula C1H1O1N1Br1
_shelx_space_group_comment
;
The symmetry employed for this shelxl refinement is uniquely defined
by the following loop, which should always be used as a source of
symmetry information in preference to the above space-group names.
They are only intended as comments.
;
_reflns_odcompleteness_completeness 99.94
_reflns_odcompleteness_iscentric 1
_reflns_odcompleteness_theta 66.97
_olex2_refinement_description
;
1. Fixed Uiso
 At 1.2 times of:
  All C(H) groups, All C(H,H) groups
2.a Secondary CH2 refined with riding coordinates:
 C8(H8A,H8B), C14(H14A,H14B)
2.b Aromatic/amide H refined with riding coordinates:
 C1(H1), C2(H2), C4(H4), C5(H5), C11(H11), C12(H12), C13(H13)
;
_shelx_shelxl_version_number 2014/7
_olex2_submission_special_instructions 'No special instructions were received'

loop_
_space_group_symop_operation_xyz
'x, y, z'
'-x+1/2, -y, z+1/2'
'x+1/2, -y+1/2, -z'
'-x, y+1/2, -z+1/2'

loop_
_atom_site_label
_atom_site_type_symbol
_atom_site_fract_x
_atom_site_fract_y
_atom_site_fract_z
_atom_site_U_iso_or_equiv
_atom_site_adp_type
_atom_site_occupancy
_atom_site_site_symmetry_order
_atom_site_calc_flag
_atom_site_refinement_flags_posn
C1 C 0.5268(4) 0.5953(3) 0.62805(13) 0.0393(6) Uani 1 1 d .
H1 H 0.6122 0.5961 0.6581 0.047 Uiso 1 1 calc R
C2 C 0.4703(4) 0.7273(3) 0.60344(15) 0.0432(7) Uani 1 1 d .
H2 H 0.5165 0.8157 0.6170 0.052 Uiso 1 1 calc R
C3 C 0.3451(4) 0.7253(3) 0.55878(13) 0.0411(6) Uani 1 1 d .
C4 C 0.2706(4) 0.5965(4) 0.54010(14) 0.0495(7) Uani 1 1 d .
H4 H 0.1825 0.5969 0.5110 0.059 Uiso 1 1 calc R
C5 C 0.3280(4) 0.4663(4) 0.56506(15) 0.0460(7) Uani 1 1 d .
H5 H 0.2781 0.3786 0.5523 0.055 Uiso 1 1 calc R
C6 C 0.4592(3) 0.4626(3) 0.60900(12) 0.0329(5) Uani 1 1 d .
C7 C 0.5315(4) 0.3142(3) 0.63237(12) 0.0352(6) Uani 1 1 d .
C8 C 0.6395(4) 0.3377(3) 0.69148(13) 0.0383(6) Uani 1 1 d .
H8A H 0.7406 0.3944 0.6801 0.046 Uiso 1 1 calc R
H8B H 0.5717 0.3981 0.7192 0.046 Uiso 1 1 calc R
C9 C 0.7012(4) 0.2057(3) 0.72767(14) 0.0425(6) Uani 1 1 d .
C10 C 0.8308(4) 0.2377(3) 0.77733(13) 0.0383(6) Uani 1 1 d .
C11 C 0.9244(4) 0.1222(4) 0.80231(14) 0.0449(7) Uani 1 1 d .
H11 H 0.9049 0.0277 0.7878 0.054 Uiso 1 1 calc R
C12 C 1.0601(4) 0.2796(4) 0.86528(16) 0.0539(8) Uani 1 1 d .
H12 H 1.1384 0.2991 0.8967 0.065 Uiso 1 1 calc R
C13 C 0.9683(4) 0.3940(4) 0.84029(15) 0.0492(7) Uani 1 1 d .
H13 H 0.9887 0.4882 0.8550 0.059 Uiso 1 1 calc R
C14 C 0.3871(4) 0.1978(3) 0.63930(14) 0.0410(6) Uani 1 1 d .
H14A H 0.3359 0.1791 0.5993 0.049 Uiso 1 1 calc R
H14B H 0.4372 0.1068 0.6540 0.049 Uiso 1 1 calc R
C15 C 0.6514(4) 0.2557(4) 0.58154(15) 0.0484(7) Uani 1 1 d .
Cl1 Cl 0.28061(12) 0.89001(9) 0.52471(4) 0.0591(2) Uani 1 1 d .
F1 F 0.7199(3) 0.1253(2) 0.59512(11) 0.0709(6) Uani 1 1 d .
F2 F 0.7821(3) 0.3454(3) 0.57080(12) 0.0732(7) Uani 1 1 d .
F3 F 0.5695(3) 0.2377(3) 0.52822(9) 0.0787(7) Uani 1 1 d .
N1 N 0.8519(3) 0.3761(3) 0.79619(12) 0.0440(6) Uani 1 1 d .
N2 N 1.0409(4) 0.1427(3) 0.84630(13) 0.0538(7) Uani 1 1 d .
N3 N 0.2498(4) 0.2456(3) 0.68279(15) 0.0521(7) Uani 1 1 d .
O1 O 0.6547(4) 0.0810(2) 0.71977(13) 0.0655(7) Uani 1 1 d .
O2 O 0.2887(4) 0.2657(3) 0.73589(13) 0.0750(8) Uani 1 1 d .
O3 O 0.1042(4) 0.2597(3) 0.66201(17) 0.0777(9) Uani 1 1 d .

loop_
_atom_site_aniso_label
_atom_site_aniso_U_11
_atom_site_aniso_U_22
_atom_site_aniso_U_33
_atom_site_aniso_U_23
_atom_site_aniso_U_13
_atom_site_aniso_U_12
C1 0.0358(13) 0.0398(14) 0.0424(14) 0.0004(12) -0.0063(11) 0.0004(11)
C2 0.0434(16) 0.0383(14) 0.0478(16) -0.0005(13) -0.0015(14) -0.0032(12)
C3 0.0431(16) 0.0407(14) 0.0396(14) 0.0077(12) 0.0031(12) 0.0076(12)
C4 0.0496(17) 0.0538(18) 0.0452(15) 0.0017(14) -0.0154(13) 0.0020(15)
C5 0.0487(17) 0.0413(14) 0.0479(16) -0.0045(13) -0.0137(14) -0.0026(13)
C6 0.0317(12) 0.0344(13) 0.0326(12) -0.0023(10) 0.0024(10) 0.0007(10)
C7 0.0351(13) 0.0324(13) 0.0381(14) -0.0023(11) -0.0007(11) 0.0002(10)
C8 0.0404(14) 0.0330(13) 0.0417(14) 0.0024(11) -0.0064(12) -0.0031(11)
C9 0.0449(16) 0.0369(14) 0.0457(15) 0.0045(12) -0.0019(13) -0.0001(12)
C10 0.0357(14) 0.0389(14) 0.0404(13) 0.0069(11) 0.0047(11) 0.0005(11)
C11 0.0433(15) 0.0437(16) 0.0478(15) 0.0073(13) 0.0048(13) 0.0035(13)
C12 0.0416(16) 0.069(2) 0.0509(18) 0.0041(16) -0.0074(14) 0.0023(15)
C13 0.0464(17) 0.0500(17) 0.0512(17) -0.0024(15) -0.0051(13) -0.0042(14)
C14 0.0420(15) 0.0322(13) 0.0487(15) -0.0085(12) -0.0023(13) -0.0016(11)
C15 0.0472(17) 0.0506(17) 0.0474(16) -0.0021(14) 0.0064(14) 0.0092(14)
Cl1 0.0698(5) 0.0500(4) 0.0574(4) 0.0146(4) -0.0074(4) 0.0115(4)
F1 0.0790(14) 0.0577(12) 0.0760(14) -0.0005(11) 0.0155(11) 0.0312(11)
F2 0.0586(13) 0.0782(15) 0.0826(15) 0.0046(12) 0.0311(12) 0.0026(11)
F3 0.0818(16) 0.1103(19) 0.0441(10) -0.0252(13) -0.0007(11) 0.0312(14)
N1 0.0427(13) 0.0395(13) 0.0498(13) 0.0045(11) -0.0060(11) 0.0000(10)
N2 0.0464(15) 0.0591(18) 0.0558(16) 0.0136(13) -0.0062(12) 0.0109(13)
N3 0.0488(16) 0.0329(12) 0.0747(19) -0.0021(12) 0.0137(14) -0.0095(11)
O1 0.0800(18) 0.0365(12) 0.0800(17) 0.0073(11) -0.0288(14) -0.0056(12)
O2 0.0834(19) 0.0802(19) 0.0613(16) -0.0169(14) 0.0240(15) -0.0210(16)
O3 0.0429(14) 0.0716(18) 0.119(3) 0.0081(18) 0.0098(15) 0.0016(13)

loop_
_atom_type_symbol
_atom_type_description
_atom_type_scat_dispersion_real
_atom_type_scat_dispersion_imag
_atom_type_scat_source
C C 0.0181 0.0091 'International Tables Vol C Tables 4.2.6.8 and 6.1.1.4'
H H 0.0000 0.0000 'International Tables Vol C Tables 4.2.6.8 and 6.1.1.4'
Cl Cl 0.3639 0.7018 'International Tables Vol C Tables 4.2.6.8 and 6.1.1.4'
F F 0.0727 0.0534 'International Tables Vol C Tables 4.2.6.8 and 6.1.1.4'
N N 0.0311 0.0180 'International Tables Vol C Tables 4.2.6.8 and 6.1.1.4'
O O 0.0492 0.0322 'International Tables Vol C Tables 4.2.6.8 and 6.1.1.4'

loop_
_geom_angle_atom_site_label_1
_geom_angle_atom_site_label_2
_geom_angle_atom_site_label_3
_geom_angle
C2 C1 H1 119.2
C6 C1 H1 119.2
C6 C1 C2 121.6(3)
C1 C2 H2 120.5
C3 C2 C1 118.9(3)
C3 C2 H2 120.5
C2 C3 Cl1 119.4(2)
C4 C3 C2 121.3(3)
C4 C3 Cl1 119.4(2)
C3 C4 H4 120.5
C3 C4 C5 119.0(3)
C5 C4 H4 120.5
C4 C5 H5 119.2
C4 C5 C6 121.6(3)
C6 C5 H5 119.2
C1 C6 C5 117.4(3)
C1 C6 C7 121.9(2)
C5 C6 C7 120.5(3)
C8 C7 C6 110.3(2)
C8 C7 C14 113.9(2)
C14 C7 C6 111.6(2)
C15 C7 C6 106.6(2)
C15 C7 C8 108.4(2)
C15 C7 C14 105.6(2)
C7 C8 H8A 107.5
C7 C8 H8B 107.5
H8A C8 H8B 107.0
C9 C8 C7 119.4(2)
C9 C8 H8A 107.5
C9 C8 H8B 107.5
C10 C9 C8 115.4(2)
O1 C9 C8 125.5(3)
O1 C9 C10 119.1(3)
C11 C10 C9 118.8(3)
N1 C10 C9 119.0(3)
N1 C10 C11 122.1(3)
C10 C11 H11 119.0
N2 C11 C10 122.0(3)
N2 C11 H11 119.0
C13 C12 H12 118.8
N2 C12 H12 118.8
N2 C12 C13 122.3(3)
C12 C13 H13 118.5
N1 C13 C12 123.0(3)
N1 C13 H13 118.5
C7 C14 H14A 109.2
C7 C14 H14B 109.2
H14A C14 H14B 107.9
N3 C14 C7 112.2(2)
N3 C14 H14A 109.2
N3 C14 H14B 109.2
F1 C15 C7 113.0(3)
F2 C15 C7 112.0(3)
F2 C15 F1 106.5(3)
F2 C15 F3 106.7(3)
F3 C15 C7 112.3(3)
F3 C15 F1 105.8(3)
C13 N1 C10 114.9(3)
C12 N2 C11 115.7(3)
O2 N3 C14 118.2(3)
O2 N3 O3 124.6(3)
O3 N3 C14 117.1(3)

loop_
_geom_bond_atom_site_label_1
_geom_bond_atom_site_label_2
_geom_bond_distance
C1 H1 0.9300
C1 C2 1.387(4)
C1 C6 1.381(4)
C2 H2 0.9300
C2 C3 1.371(4)
C3 C4 1.369(5)
C3 Cl1 1.747(3)
C4 H4 0.9300
C4 C5 1.379(5)
C5 H5 0.9300
C5 C6 1.394(4)
C6 C7 1.550(4)
C7 C8 1.547(4)
C7 C14 1.549(4)
C7 C15 1.539(4)
C8 H8A 0.9700
C8 H8B 0.9700
C8 C9 1.514(4)
C9 C10 1.503(4)
C9 O1 1.204(4)
C10 C11 1.388(4)
C10 N1 1.336(4)
C11 H11 0.9300
C11 N2 1.327(4)
C12 H12 0.9300
C12 C13 1.374(5)
C12 N2 1.322(5)
C13 H13 0.9300
C13 N1 1.325(4)
C14 H14A 0.9700
C14 H14B 0.9700
C14 N3 1.487(4)
C15 F1 1.334(4)
C15 F2 1.322(4)
C15 F3 1.331(4)
N3 O2 1.206(4)
N3 O3 1.222(4)

loop_
_geom_torsion_atom_site_label_1
_geom_torsion_atom_site_label_2
_geom_torsion_atom_site_label_3
_geom_torsion_atom_site_label_4
_geom_torsion
C1 C2 C3 C4 2.7(5)
C1 C2 C3 Cl1 -176.8(2)
C1 C6 C7 C8 17.8(4)
C1 C6 C7 C14 145.4(3)
C1 C6 C7 C15 -99.8(3)
C2 C1 C6 C5 -1.7(4)
C2 C1 C6 C7 175.0(3)
C2 C3 C4 C5 -2.7(5)
C3 C4 C5 C6 0.4(5)
C4 C5 C6 C1 1.8(5)
C4 C5 C6 C7 -175.0(3)
C5 C6 C7 C8 -165.6(3)
C5 C6 C7 C14 -38.0(4)
C5 C6 C7 C15 76.8(3)
C6 C1 C2 C3 -0.5(5)
C6 C7 C8 C9 171.1(3)
C6 C7 C14 N3 -58.9(3)
C6 C7 C15 F1 -178.5(3)
C6 C7 C15 F2 61.2(3)
C6 C7 C15 F3 -58.9(3)
C7 C8 C9 C10 169.4(3)
C7 C8 C9 O1 -10.8(5)
C7 C14 N3 O2 -63.0(4)
C7 C14 N3 O3 118.0(3)
C8 C7 C14 N3 66.8(3)
C8 C7 C15 F1 62.8(3)
C8 C7 C15 F2 -57.5(3)
C8 C7 C15 F3 -177.6(3)
C8 C9 C10 C11 -164.6(3)
C8 C9 C10 N1 15.7(4)
C9 C10 C11 N2 -180.0(3)
C9 C10 N1 C13 179.7(3)
C10 C11 N2 C12 0.9(5)
C11 C10 N1 C13 0.0(4)
C12 C13 N1 C10 -0.4(5)
C13 C12 N2 C11 -1.4(5)
C14 C7 C8 C9 44.8(4)
C14 C7 C15 F1 -59.6(3)
C14 C7 C15 F2 -179.9(3)
C14 C7 C15 F3 60.0(3)
C15 C7 C8 C9 -72.4(3)
C15 C7 C14 N3 -174.3(3)
Cl1 C3 C4 C5 176.9(3)
N1 C10 C11 N2 -0.2(5)
N2 C12 C13 N1 1.2(5)
O1 C9 C10 C11 15.6(5)
O1 C9 C10 N1 -164.1(3)
